data_7132205
loop_
_publ_author_name
'Lai, Jingxiong'
'Huang, You'

_publ_section_title
;
 Phosphine-catalyzed Formal Buchner [6+1] Annulation: De Novo Construction
 of Cycloheptatrienes
;
_journal_name_full 'Chemical Communications'
_journal_paper_doi 10.1039/D3CC04905A
_journal_year 2023
_chemical_formula_moiety 'C28 H21 F3 O6'
_chemical_formula_sum 'C28 H21 F3 O6'
_chemical_formula_weight 510.45
_space_group_crystal_system monoclinic
_space_group_IT_number 14
_space_group_name_Hall '-P 2ybc'
_space_group_name_H-M_alt 'P 1 21/c 1'
_atom_sites_solution_hydrogens geom
_atom_sites_solution_primary dual
_audit_creation_date 2020-06-05
_audit_creation_method
;
Olex2 1.2
(compiled 2018.05.29 svn.r3508 for OlexSys, GUI svn.r5506)
;
_audit_update_record
;
2020-06-08 deposited with the CCDC.	2023-10-10 downloaded from the CCDC.
;
_cell_angle_alpha 90
_cell_angle_beta 92.720(4)
_cell_angle_gamma 90
_cell_formula_units_Z 4
_cell_length_a 15.8322(6)
_cell_length_b 13.7887(4)
_cell_length_c 10.6237(4)
_cell_measurement_reflns_used 14197
_cell_measurement_temperature 113(2)
_cell_measurement_theta_max 32.4220
_cell_measurement_theta_min 1.9490
_cell_volume 2316.60(14)
_computing_cell_refinement 'CrysAlisPro 1.171.39.46 (Rigaku OD, 2018)'
_computing_data_collection CrystalClear(Rigaku,2008)
_computing_data_reduction 'CrysAlisPro 1.171.39.46 (Rigaku OD, 2018)'
_computing_molecular_graphics 'Olex2 (Dolomanov et al., 2009)'
_computing_publication_material 'Olex2 (Dolomanov et al., 2009)'
_computing_structure_refinement 'ShelXL (Sheldrick, 2015)'
_computing_structure_solution 'ShelXT (Sheldrick, 2015)'
_diffrn_ambient_temperature 113.15
_diffrn_detector 'CCD plate'
_diffrn_measured_fraction_theta_full 1.000
_diffrn_measured_fraction_theta_max 1.000
_diffrn_measurement_details
;
List of Runs (angles in degrees, time in seconds):

  # Type    Start    End  Width  t~exp~   \w     \q     \k     \f   Frames
#--------------------------------------------------------------------------
  1  \w   -115.00  65.00   1.00    1.00    --  -25.00  45.00   0.00  180
  2  \w   -115.00  65.00   1.00    1.00    --  -25.00  45.00  90.00  180
  3  \w   -115.00  65.00   1.00    1.00    --  -25.00  45.00 180.00  180
;
_diffrn_measurement_device 'abstract diffractometer'
_diffrn_measurement_device_type 'Rigaku Saturn 70 CCD'
_diffrn_measurement_method '\w scans'
_diffrn_orient_matrix_type 'CrysAlisPro convention (1999,Acta A55,543-557)'
_diffrn_orient_matrix_UB_11 -0.0074841000
_diffrn_orient_matrix_UB_12 -0.0506530000
_diffrn_orient_matrix_UB_13 0.0026828000
_diffrn_orient_matrix_UB_21 0.0441668000
_diffrn_orient_matrix_UB_22 -0.0086932000
_diffrn_orient_matrix_UB_23 0.0002440000
_diffrn_orient_matrix_UB_31 0.0022829000
_diffrn_orient_matrix_UB_32 0.0020601000
_diffrn_orient_matrix_UB_33 0.0667920000
_diffrn_radiation_monochromator confocal
_diffrn_radiation_probe x-ray
_diffrn_radiation_type MoK\a
_diffrn_radiation_wavelength 0.71073
_diffrn_reflns_av_R_equivalents 0.0453
_diffrn_reflns_av_unetI/netI 0.0289
_diffrn_reflns_Laue_measured_fraction_full 1.000
_diffrn_reflns_Laue_measured_fraction_max 1.000
_diffrn_reflns_limit_h_max 19
_diffrn_reflns_limit_h_min -19
_diffrn_reflns_limit_k_max 17
_diffrn_reflns_limit_k_min -17
_diffrn_reflns_limit_l_max 13
_diffrn_reflns_limit_l_min -13
_diffrn_reflns_number 24452
_diffrn_reflns_point_group_measured_fraction_full 1.000
_diffrn_reflns_point_group_measured_fraction_max 1.000
_diffrn_reflns_theta_full 25.242
_diffrn_reflns_theta_max 26.368
_diffrn_reflns_theta_min 1.959
_diffrn_source 'rotating anode'
_diffrn_source_type 'Enhance (Mo) X-ray Source'
_exptl_absorpt_coefficient_mu 0.118
_exptl_absorpt_correction_T_max 1.00000
_exptl_absorpt_correction_T_min 0.78980
_exptl_absorpt_correction_type multi-scan
_exptl_absorpt_process_details 'CrysAlisPro 1.171.39.46 (Rigaku Oxford Diffraction, 2018)'
_exptl_crystal_colour colourless
_exptl_crystal_colour_primary colourless
_exptl_crystal_density_diffrn 1.464
_exptl_crystal_description block
_exptl_crystal_F_000 1056
_exptl_crystal_size_max 0.2
_exptl_crystal_size_mid 0.18
_exptl_crystal_size_min 0.14
_refine_diff_density_max 0.450
_refine_diff_density_min -0.530
_refine_diff_density_rms 0.060
_refine_ls_extinction_method none
_refine_ls_goodness_of_fit_ref 1.048
_refine_ls_hydrogen_treatment constr
_refine_ls_matrix_type full
_refine_ls_number_parameters 356
_refine_ls_number_reflns 4734
_refine_ls_number_restraints 64
_refine_ls_restrained_S_all 1.047
_refine_ls_R_factor_all 0.0583
_refine_ls_R_factor_gt 0.0485
_refine_ls_shift/su_max 0.000
_refine_ls_shift/su_mean 0.000
_refine_ls_structure_factor_coef Fsqd
_refine_ls_weighting_details 'w=1/[\s^2^(Fo^2^)+(0.0628P)^2^+1.0009P] where P=(Fo^2^+2Fc^2^)/3'
_refine_ls_weighting_scheme calc
_refine_ls_wR_factor_gt 0.1189
_refine_ls_wR_factor_ref 0.1281
_reflns_Friedel_coverage 0.000
_reflns_number_gt 3904
_reflns_number_total 4734
_reflns_threshold_expression 'I > 2\s(I)'
_cod_data_source_file d3cc04905a2.cif
_cod_data_source_block r20200605a
_cod_database_code 7132205
_shelx_shelxl_version_number 2018/3
_chemical_oxdiff_formula 'C11 H10 N O'
_shelx_space_group_comment
;
The symmetry employed for this shelxl refinement is uniquely defined
by the following loop, which should always be used as a source of
symmetry information in preference to the above space-group names.
They are only intended as comments.
;
_shelx_estimated_absorpt_t_max 0.984
_shelx_estimated_absorpt_t_min 0.977
_reflns_odcompleteness_completeness 99.92
_reflns_odcompleteness_iscentric 1
_reflns_odcompleteness_theta 26.32
_olex2_refinement_description
;
1. Fixed Uiso
 At 1.2 times of:
  All C(H) groups, All C(H,H) groups
 At 1.5 times of:
  All C(H,H,H) groups
2. Restrained distances
 O6-C27 \\sim O6-C27A
 with sigma of 0.02
 C27-C28 \\sim C27A-C28A
 with sigma of 0.02
 O6-C28 \\sim O6-C28A
 with sigma of 0.04
3. Rigid bond restraints
 O6, C26
 with sigma for 1-2 distances of 0.005 and sigma for 1-3 distances of 0.005
4. Uiso/Uaniso restraints and constraints
C27 \\sim C27A \\sim C28 \\sim C28A: within 1.7A with sigma of 0.01 and sigma
for terminal atoms of 0.02
Uanis(C27) \\sim Ueq, Uanis(C27A) \\sim Ueq, Uanis(C28) \\sim Ueq, Uanis(C28A)
\\sim Ueq: with sigma of 0.01 and sigma for terminal atoms of 0.02
5. Others
 Sof(C27A)=Sof(H27C)=Sof(H27D)=Sof(C28A)=Sof(H28D)=Sof(H28E)=Sof(H28F)=1-FVAR(1)
 Sof(C27)=Sof(H27A)=Sof(H27B)=Sof(C28)=Sof(H28A)=Sof(H28B)=Sof(H28C)=FVAR(1)
6.a Ternary CH refined with riding coordinates:
 C17(H17)
6.b Secondary CH2 refined with riding coordinates:
 C27(H27A,H27B), C27A(H27C,H27D)
6.c Aromatic/amide H refined with riding coordinates:
 C3(H3), C4(H4), C6(H6), C7(H7), C8(H8), C10(H10), C11(H11), C16(H16),
 C18(H18), C19(H19), C21(H21), C23(H23)
6.d Idealised Me refined as rotating group:
 C25(H25A,H25B,H25C), C28(H28A,H28B,H28C), C28A(H28D,H28E,H28F)
;
_olex2_submission_special_instructions 'No special instructions were received'
_oxdiff_exptl_absorpt_empirical_details
;
Empirical correction (ABSPACK) includes:
- Absorption correction using spherical harmonics
- Frame scaling
- Detector area scaling
;
_oxdiff_exptl_absorpt_empirical_full_max 1.271
_oxdiff_exptl_absorpt_empirical_full_min 0.667

loop_
_space_group_symop_operation_xyz
'x, y, z'
'-x, y+1/2, -z+1/2'
'-x, -y, -z'
'x, -y-1/2, z-1/2'

loop_
_atom_site_label
_atom_site_type_symbol
_atom_site_fract_x
_atom_site_fract_y
_atom_site_fract_z
_atom_site_U_iso_or_equiv
_atom_site_adp_type
_atom_site_occupancy
_atom_site_site_symmetry_order
_atom_site_calc_flag
_atom_site_refinement_flags_posn
_atom_site_refinement_flags_adp
_atom_site_refinement_flags_occupancy
_atom_site_disorder_assembly
_atom_site_disorder_group
F1 F 0.97376(7) 0.65913(10) 1.27687(11) 0.0489(3) Uani 1 1 d . . . . .
F2 F 0.91854(8) 0.74957(9) 1.41505(11) 0.0489(3) Uani 1 1 d . . . . .
F3 F 0.87423(7) 0.60369(9) 1.38630(11) 0.0422(3) Uani 1 1 d . . . . .
O1 O 0.48813(9) 0.64153(9) 0.72054(12) 0.0369(3) Uani 1 1 d . . . . .
O2 O 0.52571(7) 0.92358(8) 0.61699(11) 0.0281(3) Uani 1 1 d . . . . .
O3 O 0.18297(9) 0.62470(12) 0.73102(12) 0.0431(4) Uani 1 1 d . . . . .
O4 O 0.09817(8) 0.61830(10) 0.55680(11) 0.0336(3) Uani 1 1 d . . . . .
O5 O 0.29933(11) 0.52642(12) 0.11911(13) 0.0518(4) Uani 1 1 d . . . . .
O6 O 0.18384(10) 0.61538(13) 0.15051(12) 0.0534(4) Uani 1 1 d D U . . .
C1 C 0.89979(11) 0.68367(14) 1.32603(17) 0.0333(4) Uani 1 1 d . . . . .
C2 C 0.83618(11) 0.71777(13) 1.22809(16) 0.0281(4) Uani 1 1 d . . . . .
C3 C 0.79985(11) 0.65168(13) 1.14268(16) 0.0303(4) Uani 1 1 d . . . . .
H3 H 0.813100 0.584684 1.150486 0.036 Uiso 1 1 calc R . . . .
C4 C 0.74463(11) 0.68291(12) 1.04663(17) 0.0282(4) Uani 1 1 d . . . . .
H4 H 0.721044 0.637140 0.988088 0.034 Uiso 1 1 calc R . . . .
C5 C 0.72288(10) 0.78079(12) 1.03414(16) 0.0245(3) Uani 1 1 d . . . . .
C6 C 0.75728(11) 0.84549(12) 1.12412(17) 0.0290(4) Uani 1 1 d . . . . .
H6 H 0.741401 0.911885 1.119752 0.035 Uiso 1 1 calc R . . . .
C7 C 0.81385(11) 0.81516(13) 1.21930(17) 0.0299(4) Uani 1 1 d . . . . .
H7 H 0.837310 0.860625 1.278355 0.036 Uiso 1 1 calc R . . . .
C8 C 0.61236(10) 0.75521(11) 0.85856(15) 0.0241(3) Uani 1 1 d . . . . .
H8 H 0.608065 0.689153 0.882849 0.029 Uiso 1 1 calc R . . . .
C9 C 0.66755(10) 0.81597(11) 0.92667(16) 0.0243(3) Uani 1 1 d . . . . .
C10 C 0.67178(11) 0.91391(12) 0.88774(17) 0.0278(4) Uani 1 1 d . . . . .
H10 H 0.708462 0.957031 0.933721 0.033 Uiso 1 1 calc R . . . .
C11 C 0.62466(11) 0.94867(12) 0.78578(17) 0.0281(4) Uani 1 1 d . . . . .
H11 H 0.628745 1.014697 0.761270 0.034 Uiso 1 1 calc R . . . .
C12 C 0.57085(10) 0.88541(11) 0.71903(16) 0.0251(4) Uani 1 1 d . . . . .
C13 C 0.56300(10) 0.78896(11) 0.75515(15) 0.0235(3) Uani 1 1 d . . . . .
C14 C 0.50076(11) 0.72589(12) 0.68793(16) 0.0266(4) Uani 1 1 d . . . . .
C15 C 0.45451(11) 0.77201(12) 0.58173(15) 0.0255(4) Uani 1 1 d . . . . .
C16 C 0.46971(11) 0.86527(12) 0.55366(16) 0.0269(4) Uani 1 1 d . . . . .
H16 H 0.438555 0.892438 0.483610 0.032 Uiso 1 1 calc R . . . .
C17 C 0.38773(11) 0.71629(12) 0.50634(15) 0.0256(4) Uani 1 1 d . . . . .
H17 H 0.363957 0.759854 0.438246 0.031 Uiso 1 1 calc R . . . .
C18 C 0.41933(11) 0.62487(12) 0.44492(16) 0.0280(4) Uani 1 1 d . . . . .
H18 H 0.473173 0.599484 0.470784 0.034 Uiso 1 1 calc R . . . .
C19 C 0.37270(12) 0.57941(12) 0.35502(16) 0.0299(4) Uani 1 1 d . . . . .
H19 H 0.397730 0.526735 0.312803 0.036 Uiso 1 1 calc R . . . .
C20 C 0.28633(12) 0.60525(12) 0.31770(15) 0.0285(4) Uani 1 1 d . . . . .
C21 C 0.22713(11) 0.63789(12) 0.39683(15) 0.0271(4) Uani 1 1 d . . . . .
H21 H 0.172241 0.651907 0.361503 0.033 Uiso 1 1 calc R . . . .
C22 C 0.24234(11) 0.65268(12) 0.53146(15) 0.0247(3) Uani 1 1 d . . . . .
C23 C 0.31631(10) 0.68408(11) 0.58414(15) 0.0241(3) Uani 1 1 d . . . . .
H23 H 0.323506 0.685888 0.673393 0.029 Uiso 1 1 calc R . . . .
C24 C 0.17309(11) 0.63116(12) 0.61850(15) 0.0268(4) Uani 1 1 d . . . . .
C25 C 0.02716(12) 0.60308(17) 0.63542(19) 0.0422(5) Uani 1 1 d . . . . .
H25A H -0.023911 0.590823 0.582047 0.063 Uiso 1 1 calc GR . . . .
H25B H 0.018778 0.660966 0.686877 0.063 Uiso 1 1 calc GR . . . .
H25C H 0.038537 0.547153 0.690568 0.063 Uiso 1 1 calc GR . . . .
C26 C 0.25884(13) 0.57738(15) 0.18607(17) 0.0367(4) Uani 1 1 d . U . . .
C27 C 0.1548(2) 0.5777(3) 0.0261(3) 0.0396(9) Uani 0.686(6) 1 d D U P A 1
H27A H 0.146317 0.506611 0.028686 0.047 Uiso 0.686(6) 1 calc R . P A 1
H27B H 0.195680 0.593185 -0.038684 0.047 Uiso 0.686(6) 1 calc R . P A 1
C28 C 0.0731(3) 0.6293(3) 0.0004(3) 0.0558(12) Uani 0.686(6) 1 d D U P A 1
H28A H 0.047012 0.606683 -0.079776 0.084 Uiso 0.686(6) 1 calc GR . P A 1
H28B H 0.083481 0.699254 -0.004337 0.084 Uiso 0.686(6) 1 calc GR . P A 1
H28C H 0.035097 0.615949 0.068487 0.084 Uiso 0.686(6) 1 calc GR . P A 1
C27A C 0.1392(6) 0.6225(7) 0.0195(7) 0.0401(19) Uani 0.314(6) 1 d D U P A 2
H27C H 0.112690 0.687003 0.006601 0.048 Uiso 0.314(6) 1 calc R . P A 2
H27D H 0.179457 0.611246 -0.047475 0.048 Uiso 0.314(6) 1 calc R . P A 2
C28A C 0.0741(4) 0.5451(5) 0.0192(6) 0.042(2) Uani 0.314(6) 1 d D U P A 2
H28D H 0.047685 0.538704 -0.065669 0.064 Uiso 0.314(6) 1 calc GR . P A 2
H28E H 0.030975 0.561993 0.078612 0.064 Uiso 0.314(6) 1 calc GR . P A 2
H28F H 0.100775 0.483536 0.044477 0.064 Uiso 0.314(6) 1 calc GR . P A 2

loop_
_atom_site_aniso_label
_atom_site_aniso_U_11
_atom_site_aniso_U_22
_atom_site_aniso_U_33
_atom_site_aniso_U_23
_atom_site_aniso_U_13
_atom_site_aniso_U_12
F1 0.0319(6) 0.0705(9) 0.0449(7) 0.0074(6) 0.0101(5) 0.0141(6)
F2 0.0527(7) 0.0488(7) 0.0434(7) -0.0096(5) -0.0143(6) 0.0068(6)
F3 0.0409(6) 0.0468(7) 0.0387(6) 0.0135(5) -0.0011(5) 0.0025(5)
O1 0.0452(8) 0.0247(6) 0.0400(8) 0.0076(5) -0.0086(6) -0.0111(5)
O2 0.0333(7) 0.0198(6) 0.0311(6) 0.0019(5) 0.0000(5) -0.0019(5)
O3 0.0380(8) 0.0730(10) 0.0185(6) 0.0012(6) 0.0036(6) -0.0072(7)
O4 0.0260(6) 0.0504(8) 0.0243(6) 0.0061(5) 0.0008(5) 0.0034(5)
O5 0.0702(10) 0.0552(9) 0.0315(7) -0.0227(7) 0.0165(7) -0.0167(8)
O6 0.0575(10) 0.0856(12) 0.0168(7) -0.0123(7) -0.0012(6) -0.0130(9)
C1 0.0308(9) 0.0373(10) 0.0320(10) 0.0014(8) 0.0055(8) 0.0036(7)
C2 0.0275(9) 0.0317(9) 0.0256(9) 0.0010(7) 0.0071(7) 0.0008(7)
C3 0.0354(10) 0.0250(8) 0.0310(9) 0.0018(7) 0.0064(8) 0.0043(7)
C4 0.0329(9) 0.0226(8) 0.0293(9) -0.0024(7) 0.0042(7) -0.0003(7)
C5 0.0213(8) 0.0242(8) 0.0288(8) -0.0020(7) 0.0082(7) -0.0001(6)
C6 0.0303(9) 0.0235(8) 0.0336(9) -0.0032(7) 0.0049(7) 0.0024(7)
C7 0.0294(9) 0.0301(9) 0.0306(9) -0.0053(7) 0.0043(7) -0.0022(7)
C8 0.0256(8) 0.0192(7) 0.0280(8) -0.0004(6) 0.0070(7) 0.0000(6)
C9 0.0219(8) 0.0222(8) 0.0292(9) -0.0019(6) 0.0063(7) 0.0020(6)
C10 0.0246(8) 0.0214(8) 0.0375(10) -0.0036(7) 0.0020(7) -0.0003(6)
C11 0.0279(9) 0.0176(8) 0.0392(10) -0.0005(7) 0.0039(7) -0.0011(6)
C12 0.0253(8) 0.0217(8) 0.0287(9) 0.0004(6) 0.0043(7) 0.0023(6)
C13 0.0237(8) 0.0201(8) 0.0271(8) -0.0005(6) 0.0072(7) -0.0003(6)
C14 0.0294(9) 0.0232(8) 0.0275(8) 0.0014(7) 0.0052(7) -0.0027(7)
C15 0.0301(9) 0.0226(8) 0.0241(8) -0.0015(6) 0.0054(7) -0.0010(6)
C16 0.0305(9) 0.0252(8) 0.0250(8) -0.0012(7) 0.0033(7) 0.0014(7)
C17 0.0333(9) 0.0230(8) 0.0205(8) 0.0001(6) 0.0017(7) -0.0015(7)
C18 0.0327(9) 0.0251(8) 0.0270(9) 0.0009(7) 0.0100(7) -0.0031(7)
C19 0.0390(10) 0.0245(8) 0.0275(9) -0.0034(7) 0.0141(8) -0.0062(7)
C20 0.0432(10) 0.0242(8) 0.0188(8) -0.0017(6) 0.0075(7) -0.0106(7)
C21 0.0356(9) 0.0257(8) 0.0199(8) 0.0014(6) 0.0001(7) -0.0043(7)
C22 0.0314(9) 0.0235(8) 0.0194(8) -0.0001(6) 0.0032(7) 0.0029(7)
C23 0.0323(9) 0.0222(8) 0.0179(7) -0.0009(6) 0.0019(7) 0.0033(6)
C24 0.0305(9) 0.0289(9) 0.0211(8) -0.0009(6) 0.0014(7) 0.0040(7)
C25 0.0293(10) 0.0615(14) 0.0362(11) 0.0092(9) 0.0068(8) 0.0048(9)
C26 0.0464(11) 0.0407(10) 0.0234(9) -0.0040(8) 0.0064(8) -0.0193(9)
C27 0.053(2) 0.046(2) 0.0184(14) -0.0110(16) -0.0074(13) 0.0120(18)
C28 0.063(2) 0.070(3) 0.0332(17) -0.0199(16) -0.0169(16) 0.0230(19)
C27A 0.060(5) 0.037(4) 0.022(3) -0.005(3) -0.007(3) -0.007(4)
C28A 0.046(4) 0.053(4) 0.028(3) -0.006(3) -0.003(3) -0.005(3)

loop_
_atom_type_symbol
_atom_type_description
_atom_type_scat_dispersion_real
_atom_type_scat_dispersion_imag
_atom_type_scat_source
C C 0.0033 0.0016 'International Tables Vol C Tables 4.2.6.8 and 6.1.1.4'
H H 0.0000 0.0000 'International Tables Vol C Tables 4.2.6.8 and 6.1.1.4'
F F 0.0171 0.0103 'International Tables Vol C Tables 4.2.6.8 and 6.1.1.4'
O O 0.0106 0.0060 'International Tables Vol C Tables 4.2.6.8 and 6.1.1.4'

loop_
_geom_angle_atom_site_label_1
_geom_angle_atom_site_label_2
_geom_angle_atom_site_label_3
_geom_angle
_geom_angle_site_symmetry_1
_geom_angle_site_symmetry_3
_geom_angle_publ_flag
C16 O2 C12 117.97(13) . . ?
C24 O4 C25 115.52(14) . . ?
C26 O6 C27 110.5(2) . . ?
C26 O6 C27A 130.3(4) . . ?
F1 C1 C2 112.31(15) . . ?
F2 C1 F1 106.10(15) . . ?
F2 C1 F3 106.40(15) . . ?
F2 C1 C2 113.60(15) . . ?
F3 C1 F1 105.35(15) . . ?
F3 C1 C2 112.46(15) . . ?
C3 C2 C1 119.59(16) . . ?
C7 C2 C1 120.87(16) . . ?
C7 C2 C3 119.53(16) . . ?
C2 C3 H3 119.8 . . ?
C4 C3 C2 120.36(16) . . ?
C4 C3 H3 119.8 . . ?
C3 C4 H4 119.5 . . ?
C3 C4 C5 121.06(16) . . ?
C5 C4 H4 119.5 . . ?
C4 C5 C6 117.69(16) . . ?
C4 C5 C9 121.43(15) . . ?
C6 C5 C9 120.84(15) . . ?
C5 C6 H6 119.2 . . ?
C7 C6 C5 121.62(16) . . ?
C7 C6 H6 119.2 . . ?
C2 C7 H7 120.2 . . ?
C6 C7 C2 119.65(16) . . ?
C6 C7 H7 120.2 . . ?
C9 C8 H8 119.2 . . ?
C9 C8 C13 121.55(15) . . ?
C13 C8 H8 119.2 . . ?
C8 C9 C5 122.44(14) . . ?
C8 C9 C10 117.44(15) . . ?
C10 C9 C5 120.09(15) . . ?
C9 C10 H10 118.9 . . ?
C11 C10 C9 122.18(16) . . ?
C11 C10 H10 118.9 . . ?
C10 C11 H11 120.6 . . ?
C10 C11 C12 118.73(15) . . ?
C12 C11 H11 120.6 . . ?
O2 C12 C11 116.44(14) . . ?
O2 C12 C13 122.24(15) . . ?
C11 C12 C13 121.31(16) . . ?
C8 C13 C14 121.39(14) . . ?
C12 C13 C8 118.76(15) . . ?
C12 C13 C14 119.80(15) . . ?
O1 C14 C13 122.31(15) . . ?
O1 C14 C15 123.07(15) . . ?
C15 C14 C13 114.62(14) . . ?
C14 C15 C17 120.13(14) . . ?
C16 C15 C14 119.95(15) . . ?
C16 C15 C17 119.90(15) . . ?
O2 C16 H16 117.3 . . ?
C15 C16 O2 125.33(16) . . ?
C15 C16 H16 117.3 . . ?
C15 C17 H17 108.0 . . ?
C15 C17 C18 114.56(14) . . ?
C18 C17 H17 108.0 . . ?
C23 C17 C15 112.75(13) . . ?
C23 C17 H17 108.0 . . ?
C23 C17 C18 105.30(13) . . ?
C17 C18 H18 119.5 . . ?
C19 C18 C17 121.06(16) . . ?
C19 C18 H18 119.5 . . ?
C18 C19 H19 117.9 . . ?
C18 C19 C20 124.22(16) . . ?
C20 C19 H19 117.9 . . ?
C19 C20 C26 114.93(16) . . ?
C21 C20 C19 125.37(15) . . ?
C21 C20 C26 118.88(17) . . ?
C20 C21 H21 117.8 . . ?
C20 C21 C22 124.46(16) . . ?
C22 C21 H21 117.8 . . ?
C21 C22 C24 119.20(15) . . ?
C23 C22 C21 123.70(15) . . ?
C23 C22 C24 117.09(14) . . ?
C17 C23 H23 119.0 . . ?
C22 C23 C17 122.04(14) . . ?
C22 C23 H23 119.0 . . ?
O3 C24 O4 123.20(16) . . ?
O3 C24 C22 124.37(16) . . ?
O4 C24 C22 112.43(14) . . ?
O4 C25 H25A 109.5 . . ?
O4 C25 H25B 109.5 . . ?
O4 C25 H25C 109.5 . . ?
H25A C25 H25B 109.5 . . ?
H25A C25 H25C 109.5 . . ?
H25B C25 H25C 109.5 . . ?
O5 C26 O6 123.51(18) . . ?
O5 C26 C20 124.2(2) . . ?
O6 C26 C20 112.28(17) . . ?
O6 C27 H27A 111.1 . . ?
O6 C27 H27B 111.1 . . ?
O6 C27 C28 103.1(3) . . ?
H27A C27 H27B 109.1 . . ?
C28 C27 H27A 111.1 . . ?
C28 C27 H27B 111.1 . . ?
C27 C28 H28A 109.5 . . ?
C27 C28 H28B 109.5 . . ?
C27 C28 H28C 109.5 . . ?
H28A C28 H28B 109.5 . . ?
H28A C28 H28C 109.5 . . ?
H28B C28 H28C 109.5 . . ?
O6 C27A H27C 110.9 . . ?
O6 C27A H27D 110.9 . . ?
H27C C27A H27D 108.9 . . ?
C28A C27A O6 104.2(5) . . ?
C28A C27A H27C 110.9 . . ?
C28A C27A H27D 110.9 . . ?
C27A C28A H28D 109.5 . . ?
C27A C28A H28E 109.5 . . ?
C27A C28A H28F 109.5 . . ?
H28D C28A H28E 109.5 . . ?
H28D C28A H28F 109.5 . . ?
H28E C28A H28F 109.5 . . ?

loop_
_geom_bond_atom_site_label_1
_geom_bond_atom_site_label_2
_geom_bond_distance
_geom_bond_site_symmetry_2
_geom_bond_publ_flag
F1 C1 1.348(2) . ?
F2 C1 1.335(2) . ?
F3 C1 1.347(2) . ?
O1 C14 1.233(2) . ?
O2 C12 1.374(2) . ?
O2 C16 1.352(2) . ?
O3 C24 1.202(2) . ?
O4 C24 1.339(2) . ?
O4 C25 1.447(2) . ?
O5 C26 1.206(2) . ?
O6 C26 1.336(3) . ?
O6 C27 1.474(3) . ?
O6 C27A 1.534(8) . ?
C1 C2 1.489(2) . ?
C2 C3 1.391(3) . ?
C2 C7 1.391(2) . ?
C3 H3 0.9500 . ?
C3 C4 1.381(2) . ?
C4 H4 0.9500 . ?
C4 C5 1.398(2) . ?
C5 C6 1.399(2) . ?
C5 C9 1.487(2) . ?
C6 H6 0.9500 . ?
C6 C7 1.383(3) . ?
C7 H7 0.9500 . ?
C8 H8 0.9500 . ?
C8 C9 1.389(2) . ?
C8 C13 1.397(2) . ?
C9 C10 1.415(2) . ?
C10 H10 0.9500 . ?
C10 C11 1.372(2) . ?
C11 H11 0.9500 . ?
C11 C12 1.390(2) . ?
C12 C13 1.391(2) . ?
C13 C14 1.473(2) . ?
C14 C15 1.461(2) . ?
C15 C16 1.344(2) . ?
C15 C17 1.506(2) . ?
C16 H16 0.9500 . ?
C17 H17 1.0000 . ?
C17 C18 1.515(2) . ?
C17 C23 1.499(2) . ?
C18 H18 0.9500 . ?
C18 C19 1.335(2) . ?
C19 H19 0.9500 . ?
C19 C20 1.450(3) . ?
C20 C21 1.365(2) . ?
C20 C26 1.495(2) . ?
C21 H21 0.9500 . ?
C21 C22 1.454(2) . ?
C22 C23 1.345(2) . ?
C22 C24 1.497(2) . ?
C23 H23 0.9500 . ?
C25 H25A 0.9800 . ?
C25 H25B 0.9800 . ?
C25 H25C 0.9800 . ?
C27 H27A 0.9900 . ?
C27 H27B 0.9900 . ?
C27 C28 1.490(5) . ?
C28 H28A 0.9800 . ?
C28 H28B 0.9800 . ?
C28 H28C 0.9800 . ?
C27A H27C 0.9900 . ?
C27A H27D 0.9900 . ?
C27A C28A 1.482(10) . ?
C28A H28D 0.9800 . ?
C28A H28E 0.9800 . ?
C28A H28F 0.9800 . ?

loop_
_geom_torsion_atom_site_label_1
_geom_torsion_atom_site_label_2
_geom_torsion_atom_site_label_3
_geom_torsion_atom_site_label_4
_geom_torsion
_geom_torsion_site_symmetry_1
_geom_torsion_site_symmetry_2
_geom_torsion_site_symmetry_3
_geom_torsion_site_symmetry_4
_geom_torsion_publ_flag
F1 C1 C2 C3 70.8(2) . . . . ?
F1 C1 C2 C7 -107.93(19) . . . . ?
F2 C1 C2 C3 -168.78(16) . . . . ?
F2 C1 C2 C7 12.5(2) . . . . ?
F3 C1 C2 C3 -47.9(2) . . . . ?
F3 C1 C2 C7 133.42(17) . . . . ?
O1 C14 C15 C16 177.99(17) . . . . ?
O1 C14 C15 C17 0.1(3) . . . . ?
O2 C12 C13 C8 178.75(14) . . . . ?
O2 C12 C13 C14 -3.9(2) . . . . ?
C1 C2 C3 C4 -176.10(15) . . . . ?
C1 C2 C7 C6 177.27(15) . . . . ?
C2 C3 C4 C5 -1.1(3) . . . . ?
C3 C2 C7 C6 -1.5(3) . . . . ?
C3 C4 C5 C6 -1.6(2) . . . . ?
C3 C4 C5 C9 176.30(15) . . . . ?
C4 C5 C6 C7 2.8(3) . . . . ?
C4 C5 C9 C8 22.2(2) . . . . ?
C4 C5 C9 C10 -155.74(16) . . . . ?
C5 C6 C7 C2 -1.3(3) . . . . ?
C5 C9 C10 C11 177.13(15) . . . . ?
C6 C5 C9 C8 -159.93(16) . . . . ?
C6 C5 C9 C10 22.1(2) . . . . ?
C7 C2 C3 C4 2.6(3) . . . . ?
C8 C9 C10 C11 -0.9(2) . . . . ?
C8 C13 C14 O1 1.3(3) . . . . ?
C8 C13 C14 C15 -179.81(14) . . . . ?
C9 C5 C6 C7 -175.10(15) . . . . ?
C9 C8 C13 C12 1.1(2) . . . . ?
C9 C8 C13 C14 -176.20(14) . . . . ?
C9 C10 C11 C12 0.2(3) . . . . ?
C10 C11 C12 O2 -179.37(15) . . . . ?
C10 C11 C12 C13 1.2(3) . . . . ?
C11 C12 C13 C8 -1.9(2) . . . . ?
C11 C12 C13 C14 175.49(15) . . . . ?
C12 O2 C16 C15 -0.4(2) . . . . ?
C12 C13 C14 O1 -175.97(16) . . . . ?
C12 C13 C14 C15 2.9(2) . . . . ?
C13 C8 C9 C5 -177.77(14) . . . . ?
C13 C8 C9 C10 0.3(2) . . . . ?
C13 C14 C15 C16 -0.9(2) . . . . ?
C13 C14 C15 C17 -178.81(13) . . . . ?
C14 C15 C16 O2 -0.4(3) . . . . ?
C14 C15 C17 C18 -59.3(2) . . . . ?
C14 C15 C17 C23 61.1(2) . . . . ?
C15 C17 C18 C19 -165.85(15) . . . . ?
C15 C17 C23 C22 165.05(15) . . . . ?
C16 O2 C12 C11 -176.83(14) . . . . ?
C16 O2 C12 C13 2.6(2) . . . . ?
C16 C15 C17 C18 122.78(17) . . . . ?
C16 C15 C17 C23 -116.80(17) . . . . ?
C17 C15 C16 O2 177.57(15) . . . . ?
C17 C18 C19 C20 -6.9(3) . . . . ?
C18 C17 C23 C22 -69.36(19) . . . . ?
C18 C19 C20 C21 -35.6(3) . . . . ?
C18 C19 C20 C26 154.92(16) . . . . ?
C19 C20 C21 C22 0.7(3) . . . . ?
C19 C20 C26 O5 9.4(3) . . . . ?
C19 C20 C26 O6 -170.63(15) . . . . ?
C20 C21 C22 C23 35.1(3) . . . . ?
C20 C21 C22 C24 -144.16(17) . . . . ?
C21 C20 C26 O5 -160.81(18) . . . . ?
C21 C20 C26 O6 19.1(2) . . . . ?
C21 C22 C23 C17 6.2(3) . . . . ?
C21 C22 C24 O3 166.59(17) . . . . ?
C21 C22 C24 O4 -12.5(2) . . . . ?
C23 C17 C18 C19 69.69(19) . . . . ?
C23 C22 C24 O3 -12.7(3) . . . . ?
C23 C22 C24 O4 168.21(15) . . . . ?
C24 C22 C23 C17 -174.52(14) . . . . ?
C25 O4 C24 O3 4.5(3) . . . . ?
C25 O4 C24 C22 -176.36(15) . . . . ?
C26 O6 C27 C28 -178.3(3) . . . . ?
C26 O6 C27A C28A 103.1(6) . . . . ?
C26 C20 C21 C22 169.80(16) . . . . ?
C27 O6 C26 O5 6.2(3) . . . . ?
C27 O6 C26 C20 -173.8(2) . . . . ?
C27A O6 C26 O5 -12.8(5) . . . . ?
C27A O6 C26 C20 167.2(4) . . . . ?
